data_9001949
loop_
_publ_author_name
'Bernhard, F.'
'Walter, F.'
'Ettinger, K.'
'Taucher, J.'
'Mereiter, K.'

_publ_section_title
;
 Pretulite, ScPO4, a new scandium mineral from the Styrian and Lower Austrian
 lazulite occurrences, Austria
;
_journal_name_full 'American Mineralogist'
_journal_page_first 625
_journal_page_last 630
_journal_volume 83
_journal_year 1998
_chemical_formula_sum 'O4 P Sc'
_chemical_name_mineral Pretulite
_space_group_IT_number 141
_symmetry_space_group_name_Hall '-I 4bd 2'
_symmetry_space_group_name_H-M 'I 41/a m d :2'
_cell_angle_alpha 90
_cell_angle_beta 90
_cell_angle_gamma 90
_cell_length_a 6.589
_cell_length_b 6.589
_cell_length_c 5.806
_cell_formula_units_Z 4
_cell_volume 252.067
_database_code_amcsd 0002010
_exptl_crystal_density_diffrn 3.687
_cod_original_sg_symbol_H-M 'I 41/a m d'
_cod_original_formula_sum 'Sc P O4'
_cod_database_code 9001949

loop_
_space_group_symop_operation_xyz
x,y,z
1/2+x,1/2+y,1/2+z
1/4-y,3/4-x,1/4+z
3/4-y,1/4-x,3/4+z
1/4+y,3/4+x,1/4-z
3/4+y,1/4+x,3/4-z
1/4+y,3/4-x,1/4-z
3/4+y,1/4-x,3/4-z
1/4-y,3/4+x,1/4+z
3/4-y,1/4+x,3/4+z
1/2+x,-y,1/2+z
+x,1/2-y,+z
1/2-x,y,1/2-z
-x,1/2+y,-z
1/2+x,y,1/2-z
+x,1/2+y,-z
1/2-x,-y,1/2+z
-x,1/2-y,+z
1/4+y,1/4+x,3/4+z
3/4+y,3/4+x,1/4+z
1/4-y,1/4-x,3/4-z
3/4-y,3/4-x,1/4-z
1/4-y,1/4+x,3/4-z
3/4-y,3/4+x,1/4-z
1/4+y,1/4-x,3/4+z
3/4+y,3/4-x,1/4+z
-x,y,z
1/2-x,1/2+y,1/2+z
x,-y,-z
1/2+x,1/2-y,1/2-z
-x,-y,-z
1/2-x,1/2-y,1/2-z

loop_
_atom_site_aniso_label
_atom_site_aniso_U_11
_atom_site_aniso_U_22
_atom_site_aniso_U_33
_atom_site_aniso_U_12
_atom_site_aniso_U_13
_atom_site_aniso_U_23
Sc 0.00520 0.00520 0.00370 0.00000 0.00000 0.00000
P 0.00540 0.00540 0.00360 0.00000 0.00000 0.00000
O 0.01080 0.00620 0.00520 0.00000 0.00000 -0.00080

loop_
_atom_site_label
_atom_site_fract_x
_atom_site_fract_y
_atom_site_fract_z
Sc 0.00000 0.75000 0.12500
P 0.00000 0.25000 0.37500
O 0.00000 0.07000 0.20670

loop_
_cod_related_entry_id
_cod_related_entry_database
_cod_related_entry_code
1 AMCSD 0002010
